data_2021830
loop_
_publ_author_name
'Fang, Zi-Yi'
'Zhang, Li'
'Ma, Jian-Ping'
'Zhao, Long'
'Wang, Shi-Ling'
'Xie, Nan-Hua'
'Liu, Yi-Qin'
'Guo, Xiao-Ying'
'Qin, Jie'

_publ_section_title
;
 Dinuclear cobalt and nickel complexes of a mercaptoacetic acid
 substituted 1,2,4-triazole ligand: syntheses, structures and urease
 inhibitory studies
;
_journal_coeditor_code YP3199
_journal_issue 12
_journal_name_full 'Acta Crystallographica Section C'
_journal_page_first
;
;
_journal_paper_doi 10.1107/S2053229619015602
_journal_volume 75
_journal_year 2019
_chemical_formula_iupac '[Ni2 (C9 H6 N4 O2 S)2 (H2 O)4], 2C H4 O, 2H2 O'
_chemical_formula_moiety 'C9 H10 N4 Ni O4 S, C H4 O, H2 O'
_chemical_formula_sum 'C10 H16 N4 Ni O6 S'
_chemical_formula_weight 379.04
_chemical_name_systematic
;{\m-3-[(Carboxylatomethyl)sulfanyl]-5-(pyridin-2-yl)-4<i>H</i>-1,2,4-triazol-4-ido-\k^2^<i>N</i>^1^,<i>N</i>^5^:<i>N</i>^2^,<i>O</i>}bis[diaquanickel(II)]
methanol disolvate dihydrate
;
_space_group_crystal_system tetragonal
_space_group_IT_number 88
_space_group_name_Hall '-I 4ad'
_space_group_name_H-M_alt 'I 41/a :2'
_atom_sites_solution_hydrogens geom
_atom_sites_solution_primary direct
_atom_sites_solution_secondary difmap
_audit_creation_method
;
Olex2 1.2
(compiled Apr 23 2013 17:54:37, GUI svn.r4466)
;
_cell_angle_alpha 90.00
_cell_angle_beta 90.00
_cell_angle_gamma 90.00
_cell_formula_units_Z 16
_cell_length_a 25.9178(6)
_cell_length_b 25.9178(6)
_cell_length_c 9.4186(3)
_cell_measurement_reflns_used 2774
_cell_measurement_temperature 293(2)
_cell_measurement_theta_max 71.1110
_cell_measurement_theta_min 5.0010
_cell_volume 6326.8(3)
_computing_cell_refinement
;
CrysAlis PRO (Rigaku OD, 2015)
;
_computing_data_collection
;
CrysAlis PRO (Rigaku OD, 2015)
;
_computing_data_reduction
;
CrysAlis PRO (Rigaku OD, 2015)
;
_computing_molecular_graphics
;
<i>OLEX2</i> (Dolomanov <i>et al.</i>,  2009)
;
_computing_publication_material
;
<i>OLEX2</i> (Dolomanov <i>et al.</i>,  2009)
;
_computing_structure_refinement
;
SHELXL97 (Sheldrick, 2008)
;
_computing_structure_solution
;
SHELXS97 (Sheldrick, 2008)
;
_diffrn_ambient_temperature 293(2)
_diffrn_detector 'CCD plate'
_diffrn_detector_area_resol_mean 16.0793
_diffrn_measured_fraction_theta_full 0.9987
_diffrn_measured_fraction_theta_max 0.9800
_diffrn_measurement_device 'four-circle diffractometer'
_diffrn_measurement_device_type 'Rigaku OD SuperNova Dual source diffractometer with an Eos detector'
_diffrn_measurement_method '\w scans'
_diffrn_radiation_monochromator mirror
_diffrn_radiation_probe x-ray
_diffrn_radiation_type 'Cu K\a'
_diffrn_radiation_wavelength 1.54184
_diffrn_reflns_av_R_equivalents 0.0173
_diffrn_reflns_av_unetI/netI 0.0242
_diffrn_reflns_limit_h_max 20
_diffrn_reflns_limit_h_min -31
_diffrn_reflns_limit_k_max 19
_diffrn_reflns_limit_k_min -31
_diffrn_reflns_limit_l_max 11
_diffrn_reflns_limit_l_min -5
_diffrn_reflns_number 6205
_diffrn_reflns_theta_full 70.87
_diffrn_reflns_theta_max 70.89
_diffrn_reflns_theta_min 4.83
_diffrn_source 'micro-focus sealed X-ray tube'
_exptl_absorpt_coefficient_mu 3.327
_exptl_absorpt_correction_T_max 1.00000
_exptl_absorpt_correction_T_min 0.70838
_exptl_absorpt_correction_type multi-scan
_exptl_absorpt_process_details
;
(CrysAlis PRO; Rigaku OD, 2015)
;
_exptl_crystal_colour 'clear light blue'
_exptl_crystal_density_diffrn 1.592
_exptl_crystal_density_method 'not measured'
_exptl_crystal_description needle
_exptl_crystal_F_000 3136
_exptl_crystal_size_max 0.35
_exptl_crystal_size_mid 0.06
_exptl_crystal_size_min 0.02
_refine_diff_density_max 0.501
_refine_diff_density_min -0.556
_refine_ls_extinction_method none
_refine_ls_goodness_of_fit_ref 1.024
_refine_ls_hydrogen_treatment mixed
_refine_ls_matrix_type full
_refine_ls_number_parameters 202
_refine_ls_number_reflns 2998
_refine_ls_number_restraints 0
_refine_ls_restrained_S_all 1.024
_refine_ls_R_factor_all 0.0410
_refine_ls_R_factor_gt 0.0335
_refine_ls_shift/su_max 0.002
_refine_ls_shift/su_mean 0.000
_refine_ls_structure_factor_coef Fsqd
_refine_ls_weighting_details 'calc w=1/[\s^2^(Fo^2^)+(0.0340P)^2^+11.3278P] where P=(Fo^2^+2Fc^2^)/3'
_refine_ls_weighting_scheme calc
_refine_ls_wR_factor_gt 0.0809
_refine_ls_wR_factor_ref 0.0864
_reflns_number_gt 2584
_reflns_number_total 2998
_reflns_threshold_expression >2sigma(I)
_cod_data_source_file yp3199sup1.cif
_cod_data_source_block 2
_cod_original_sg_symbol_H-M 'I 41/a'
_cod_database_code 2021830

loop_
_space_group_symop_id
_space_group_symop_operation_xyz
1 'x, y, z'
2 '-y+3/4, x+1/4, z+1/4'
3 '-x, -y+1/2, z'
4 'y+1/4, -x+1/4, z+1/4'
5 'x+1/2, y+1/2, z+1/2'
6 '-y+5/4, x+3/4, z+3/4'
7 '-x+1/2, -y+1, z+1/2'
8 'y+3/4, -x+3/4, z+3/4'
9 '-x, -y, -z'
10 'y-3/4, -x-1/4, -z-1/4'
11 'x, y-1/2, -z'
12 '-y-1/4, x-1/4, -z-1/4'
13 '-x+1/2, -y+1/2, -z+1/2'
14 'y-1/4, -x+1/4, -z+1/4'
15 'x+1/2, y, -z+1/2'
16 '-y+1/4, x+1/4, -z+1/4'

loop_
_atom_site_type_symbol
_atom_site_label
_atom_site_fract_x
_atom_site_fract_y
_atom_site_fract_z
_atom_site_U_iso_or_equiv
_atom_site_adp_type
_atom_site_calc_flag
_atom_site_refinement_flags
_atom_site_occupancy
_atom_site_symmetry_multiplicity
C C1 0.62621(10) 0.54575(10) 0.3750(3) 0.0452(6) Uani d . 1 1
H H1 0.6450 0.5714 0.3293 0.054 Uiso calc R 1 1
C C2 0.63899(11) 0.53296(12) 0.5129(3) 0.0554(7) Uani d . 1 1
H H2 0.6660 0.5498 0.5587 0.067 Uiso calc R 1 1
C C3 0.61159(12) 0.49538(12) 0.5815(3) 0.0562(8) Uani d . 1 1
H H3 0.6197 0.4863 0.6744 0.067 Uiso calc R 1 1
C C4 0.57149(10) 0.47095(10) 0.5103(3) 0.0448(6) Uani d . 1 1
H H4 0.5520 0.4455 0.5546 0.054 Uiso calc R 1 1
C C5 0.56117(9) 0.48542(9) 0.3718(2) 0.0327(5) Uani d . 1 1
C C6 0.51970(8) 0.46248(8) 0.2875(2) 0.0309(5) Uani d . 1 1
C C7 0.45898(10) 0.41799(10) 0.2127(3) 0.0426(6) Uani d . 1 1
C C8 0.41489(11) 0.34246(10) 0.0452(3) 0.0521(8) Uani d . 1 1
H H8A 0.4492 0.3482 0.0070 0.063 Uiso calc R 1 1
H H8B 0.4095 0.3055 0.0528 0.063 Uiso calc R 1 1
C C9 0.37550(9) 0.36507(8) -0.0535(3) 0.0332(5) Uani d . 1 1
C C10 0.5565(2) 0.68384(18) 0.4412(5) 0.122(2) Uani d . 1 1
H H10A 0.5415 0.7041 0.5160 0.184 Uiso calc R 1 1
H H10B 0.5546 0.7026 0.3535 0.184 Uiso calc R 1 1
H H10C 0.5919 0.6766 0.4633 0.184 Uiso calc R 1 1
N N1 0.58785(7) 0.52255(7) 0.3046(2) 0.0335(4) Uani d . 1 1
N N2 0.51009(7) 0.47989(7) 0.15716(19) 0.0284(4) Uani d . 1 1
N N3 0.46936(7) 0.45106(7) 0.1073(2) 0.0324(4) Uani d . 1 1
N N4 0.48905(8) 0.42343(8) 0.3277(2) 0.0413(5) Uani d . 1 1
Ni Ni1 0.561554(13) 0.536693(13) 0.09288(4) 0.02623(12) Uani d . 1 1
O O1 0.37598(6) 0.41291(6) -0.07627(18) 0.0345(4) Uani d . 1 1
O O2 0.34293(8) 0.33542(7) -0.1045(3) 0.0664(7) Uani d . 1 1
O O3 0.61271(7) 0.48027(7) 0.0287(2) 0.0536(5) Uani d . 1 1
H H3A 0.6057 0.4543 -0.0231 0.080 Uiso d R 1 1
H H3B 0.6446 0.4859 0.0423 0.080 Uiso d R 1 1
O O5 0.71385(8) 0.52417(8) 0.0399(2) 0.0603(5) Uani d . 1 1
H H5A 0.7372 0.5280 0.1026 0.090 Uiso d R 1 1
H H5B 0.6952 0.5510 0.0494 0.090 Uiso d R 1 1
O O4 0.51684(6) 0.59610(6) 0.17180(18) 0.0397(4) Uani d . 1 1
H H4A 0.5221 0.6001 0.2602 0.059 Uiso d R 1 1
H H4B 0.4850 0.5895 0.1594 0.059 Uiso d R 1 1
O O6 0.52968(10) 0.63812(9) 0.4282(2) 0.0635(6) Uani d . 1 1
H H6 0.5263 0.6249 0.5067 0.095 Uiso calc R 1 1
S S1 0.41022(4) 0.37137(4) 0.21818(8) 0.0851(4) Uani d . 1 1

loop_
_atom_site_aniso_label
_atom_site_aniso_U_11
_atom_site_aniso_U_22
_atom_site_aniso_U_33
_atom_site_aniso_U_12
_atom_site_aniso_U_13
_atom_site_aniso_U_23
C1 0.0396(13) 0.0461(14) 0.0500(15) -0.0127(11) -0.0153(12) 0.0019(12)
C2 0.0498(16) 0.0610(18) 0.0555(17) -0.0166(14) -0.0255(14) 0.0003(14)
C3 0.0628(18) 0.0608(18) 0.0449(15) -0.0084(15) -0.0269(14) 0.0072(13)
C4 0.0498(15) 0.0415(14) 0.0430(13) -0.0062(12) -0.0147(12) 0.0074(11)
C5 0.0315(11) 0.0301(11) 0.0365(12) -0.0013(9) -0.0086(9) -0.0008(9)
C6 0.0309(11) 0.0295(11) 0.0324(11) -0.0036(9) -0.0043(9) -0.0003(9)
C7 0.0455(14) 0.0477(14) 0.0345(12) -0.0225(12) -0.0083(11) 0.0063(11)
C8 0.0553(16) 0.0328(13) 0.0683(18) -0.0147(12) -0.0342(15) 0.0124(12)
C9 0.0323(11) 0.0280(11) 0.0391(12) -0.0059(9) -0.0077(10) 0.0014(9)
C10 0.209(6) 0.084(3) 0.073(3) -0.056(4) -0.035(3) 0.011(2)
N1 0.0297(9) 0.0351(10) 0.0357(10) -0.0038(8) -0.0093(8) -0.0009(8)
N2 0.0261(9) 0.0292(9) 0.0299(9) -0.0061(7) -0.0049(7) -0.0015(7)
N3 0.0302(9) 0.0355(10) 0.0316(9) -0.0120(8) -0.0057(8) 0.0009(8)
N4 0.0462(12) 0.0433(11) 0.0344(10) -0.0170(10) -0.0099(9) 0.0058(9)
Ni1 0.02296(19) 0.02468(19) 0.0311(2) -0.00232(14) -0.00332(15) -0.00239(14)
O1 0.0269(7) 0.0258(8) 0.0507(10) -0.0037(6) -0.0054(7) 0.0020(7)
O2 0.0732(14) 0.0314(9) 0.0946(16) -0.0170(9) -0.0568(13) 0.0124(10)
O3 0.0312(9) 0.0390(10) 0.0906(15) 0.0013(7) -0.0007(9) -0.0284(10)
O5 0.0527(12) 0.0571(12) 0.0710(14) 0.0073(10) -0.0096(10) -0.0174(11)
O4 0.0311(8) 0.0423(9) 0.0456(10) 0.0054(7) -0.0064(7) -0.0137(8)
O6 0.0906(16) 0.0632(13) 0.0367(10) -0.0081(12) -0.0119(11) -0.0004(9)
S1 0.0997(7) 0.1112(7) 0.0445(4) -0.0825(6) -0.0237(4) 0.0248(4)

loop_
_atom_type_symbol
_atom_type_description
_atom_type_scat_dispersion_real
_atom_type_scat_dispersion_imag
_atom_type_scat_source
C C 0.0181 0.0091 'International Tables Vol C Tables 4.2.6.8 and 6.1.1.4'
H H 0.0000 0.0000 'International Tables Vol C Tables 4.2.6.8 and 6.1.1.4'
Ni Ni -3.0029 0.5091 'International Tables Vol C Tables 4.2.6.8 and 6.1.1.4'
N N 0.0311 0.0180 'International Tables Vol C Tables 4.2.6.8 and 6.1.1.4'
O O 0.0492 0.0322 'International Tables Vol C Tables 4.2.6.8 and 6.1.1.4'
S S 0.3331 0.5567 'International Tables Vol C Tables 4.2.6.8 and 6.1.1.4'

loop_
_geom_angle_atom_site_label_1
_geom_angle_atom_site_label_2
_geom_angle_atom_site_label_3
_geom_angle_site_symmetry_1
_geom_angle_site_symmetry_3
_geom_angle
C2 C1 H1 . . 118.8
N1 C1 H1 . . 118.8
N1 C1 C2 . . 122.5(3)
C1 C2 H2 . . 120.3
C3 C2 C1 . . 119.4(2)
C3 C2 H2 . . 120.3
C2 C3 H3 . . 120.5
C2 C3 C4 . . 119.0(3)
C4 C3 H3 . . 120.5
C3 C4 H4 . . 120.8
C5 C4 C3 . . 118.4(2)
C5 C4 H4 . . 120.8
C4 C5 C6 . . 123.0(2)
N1 C5 C4 . . 122.6(2)
N1 C5 C6 . . 114.4(2)
N2 C6 C5 . . 120.0(2)
N2 C6 N4 . . 113.91(19)
N4 C6 C5 . . 126.1(2)
N3 C7 N4 . . 114.5(2)
N3 C7 S1 . . 127.55(18)
N4 C7 S1 . . 117.92(18)
H8A C8 H8B . . 108.1
C9 C8 H8A . . 109.5
C9 C8 H8B . . 109.5
C9 C8 S1 . . 110.7(2)
S1 C8 H8A . . 109.5
S1 C8 H8B . . 109.5
O1 C9 C8 . . 118.9(2)
O2 C9 C8 . . 117.5(2)
O2 C9 O1 . . 123.5(2)
H10A C10 H10B . . 109.5
H10A C10 H10C . . 109.5
H10B C10 H10C . . 109.5
O6 C10 H10A . . 109.5
O6 C10 H10B . . 109.5
O6 C10 H10C . . 109.5
C1 N1 C5 . . 118.1(2)
C1 N1 Ni1 . . 128.46(17)
C5 N1 Ni1 . . 113.47(14)
C6 N2 N3 . . 105.91(17)
C6 N2 Ni1 . . 112.89(14)
N3 N2 Ni1 . . 141.10(14)
C7 N3 N2 . . 104.41(17)
C7 N3 Ni1 . 9_665 134.00(15)
N2 N3 Ni1 . 9_665 121.59(13)
C6 N4 C7 . . 101.27(19)
N2 Ni1 N1 . . 79.13(7)
N2 Ni1 O1 . 9_665 164.62(7)
N3 Ni1 N1 9_665 . 175.77(7)
N3 Ni1 N2 9_665 . 97.21(7)
N3 Ni1 O1 9_665 9_665 97.81(7)
O1 Ni1 N1 9_665 . 85.98(7)
O3 Ni1 N1 . . 86.97(8)
O3 Ni1 N2 . . 89.76(7)
O3 Ni1 N3 . 9_665 95.17(8)
O3 Ni1 O1 . 9_665 85.60(7)
O3 Ni1 O4 . . 173.61(7)
O4 Ni1 N1 . . 88.34(7)
O4 Ni1 N2 . . 93.62(7)
O4 Ni1 N3 . 9_665 89.80(7)
O4 Ni1 O1 . 9_665 89.75(6)
C9 O1 Ni1 . 9_665 129.61(15)
Ni1 O3 H3A . . 126.3
Ni1 O3 H3B . . 117.3
H3A O3 H3B . . 115.5
H5A O5 H5B . . 103.6
Ni1 O4 H4A . . 110.8
Ni1 O4 H4B . . 110.3
H4A O4 H4B . . 108.2
C10 O6 H6 . . 109.5
C7 S1 C8 . . 102.27(13)

loop_
_geom_bond_atom_site_label_1
_geom_bond_atom_site_label_2
_geom_bond_site_symmetry_2
_geom_bond_distance
C1 H1 . 0.9300
C1 C2 . 1.381(4)
C1 N1 . 1.338(3)
C2 H2 . 0.9300
C2 C3 . 1.368(4)
C3 H3 . 0.9300
C3 C4 . 1.389(4)
C4 H4 . 0.9300
C4 C5 . 1.383(3)
C5 C6 . 1.463(3)
C5 N1 . 1.344(3)
C6 N2 . 1.331(3)
C6 N4 . 1.341(3)
C7 N3 . 1.339(3)
C7 N4 . 1.342(3)
C7 S1 . 1.749(2)
C8 H8A . 0.9700
C8 H8B . 0.9700
C8 C9 . 1.500(3)
C8 S1 . 1.798(3)
C9 O1 . 1.258(3)
C9 O2 . 1.238(3)
C10 H10A . 0.9600
C10 H10B . 0.9600
C10 H10C . 0.9600
C10 O6 . 1.379(4)
N1 Ni1 . 2.1386(19)
N2 N3 . 1.376(2)
N2 Ni1 . 2.0767(17)
N3 Ni1 9_665 2.0731(18)
Ni1 N3 9_665 2.0731(18)
Ni1 O1 9_665 2.0861(15)
Ni1 O3 . 2.0644(17)
Ni1 O4 . 2.0654(16)
O1 Ni1 9_665 2.0861(15)
O3 H3A . 0.8516
O3 H3B . 0.8492
O5 H5A . 0.8520
O5 H5B . 0.8508
O4 H4A . 0.8500
O4 H4B . 0.8505
O6 H6 . 0.8200

loop_
_geom_hbond_atom_site_label_D
_geom_hbond_atom_site_label_H
_geom_hbond_atom_site_label_A
_geom_hbond_site_symmetry_A
_geom_hbond_distance_DH
_geom_hbond_distance_HA
_geom_hbond_distance_DA
_geom_hbond_angle_DHA
O3 H3A O2 10_665 0.85 1.76 2.606(3) 171.2
O3 H3B O5 . 0.85 2.05 2.860(3) 159.0
O5 H5A O5 4_565 0.85 2.02 2.8434(16) 162.9
O5 H5B O1 9_665 0.85 2.08 2.863(3) 151.8
O4 H4A O6 . 0.85 1.87 2.670(3) 155.2
O4 H4B O2 2 0.85 1.83 2.663(2) 165.2
O6 H6 N4 9_666 0.82 2.04 2.840(3) 165.4

loop_
_geom_torsion_atom_site_label_1
_geom_torsion_atom_site_label_2
_geom_torsion_atom_site_label_3
_geom_torsion_atom_site_label_4
_geom_torsion_site_symmetry_4
_geom_torsion
C1 C2 C3 C4 . 0.0(5)
C1 N1 Ni1 N2 . -178.3(2)
C1 N1 Ni1 N3 9_665 -148.2(10)
C1 N1 Ni1 O1 9_665 5.6(2)
C1 N1 Ni1 O3 . 91.4(2)
C1 N1 Ni1 O4 . -84.2(2)
C2 C1 N1 C5 . -0.1(4)
C2 C1 N1 Ni1 . 179.5(2)
C2 C3 C4 C5 . 0.6(5)
C3 C4 C5 C6 . -179.6(2)
C3 C4 C5 N1 . -1.0(4)
C4 C5 C6 N2 . 176.7(2)
C4 C5 C6 N4 . -4.3(4)
C4 C5 N1 C1 . 0.8(4)
C4 C5 N1 Ni1 . -179.0(2)
C5 C6 N2 N3 . -179.6(2)
C5 C6 N2 Ni1 . 3.3(3)
C5 C6 N4 C7 . -179.7(2)
C5 N1 Ni1 N2 . 1.43(16)
C5 N1 Ni1 N3 9_665 31.5(11)
C5 N1 Ni1 O1 9_665 -174.69(16)
C5 N1 Ni1 O3 . -88.90(16)
C5 N1 Ni1 O4 . 95.44(16)
C6 C5 N1 C1 . 179.5(2)
C6 C5 N1 Ni1 . -0.2(2)
C6 N2 N3 C7 . -1.2(2)
C6 N2 N3 Ni1 9_665 179.46(15)
C6 N2 Ni1 N1 . -2.47(15)
C6 N2 Ni1 N3 9_665 179.67(15)
C6 N2 Ni1 O1 9_665 12.2(3)
C6 N2 Ni1 O3 . 84.49(16)
C6 N2 Ni1 O4 . -90.08(16)
C8 C9 O1 Ni1 9_665 36.0(3)
C9 C8 S1 C7 . -98.1(2)
N1 C1 C2 C3 . -0.3(5)
N1 C5 C6 N2 . -2.1(3)
N1 C5 C6 N4 . 177.0(2)
N2 C6 N4 C7 . -0.6(3)
N3 C7 N4 C6 . -0.3(3)
N3 C7 S1 C8 . 45.0(3)
N3 N2 Ni1 N1 . -178.0(2)
N3 N2 Ni1 N3 9_665 4.1(3)
N3 N2 Ni1 O1 9_665 -163.3(2)
N3 N2 Ni1 O3 . -91.0(2)
N3 N2 Ni1 O4 . 94.4(2)
N4 C6 N2 N3 . 1.2(3)
N4 C6 N2 Ni1 . -175.88(16)
N4 C7 N3 N2 . 1.0(3)
N4 C7 N3 Ni1 9_665 -179.86(18)
N4 C7 S1 C8 . -137.5(2)
Ni1 N2 N3 C7 . 174.5(2)
Ni1 N2 N3 Ni1 9_665 -4.8(3)
O2 C9 O1 Ni1 9_665 -146.6(2)
S1 C7 N3 N2 . 178.5(2)
S1 C7 N3 Ni1 9_665 -2.3(4)
S1 C7 N4 C6 . -178.08(19)
S1 C8 C9 O1 . 58.6(3)
S1 C8 C9 O2 . -118.9(2)

_cod_database_fobs_code 2021830
